data_2234848
loop_
_publ_author_name
'Ayd\?in, \"Om\"ur'
'\,Caylak Deliba\,s, Nagihan'
'Necefo\(glu, Hacali'
'H\"okelek, Tuncer'

_publ_section_title
;
 <i>catena</i>-Poly[[aqua(2-iodobenzoato-\k<i>O</i>)cobalt(II)]-\m-aqua-\m-2-iodobenzoato-\k^2^<i>O</i>:<i>O</i>']
;
_journal_coeditor_code XU5504
_journal_issue 5
_journal_name_full 'Acta Crystallographica Section E'
_journal_page_first m601
_journal_page_last m602
_journal_paper_doi 10.1107/S1600536812015115
_journal_volume 68
_journal_year 2012
_chemical_formula_iupac '[Co (C7 H4 I O2)2 (H2 O)2]'
_chemical_formula_moiety 'C14 H12 Co I2 O6'
_chemical_formula_sum 'C14 H12 Co I2 O6'
_chemical_formula_weight 588.97
_chemical_name_systematic
;
<i>catena</i>-Poly[[aqua(2-iodobenzoato-\k<i>O</i>)cobalt(II)]-
\m-aqua-\m-2-iodobenzoato-\k^2^<i>O</i>:<i>O</i>']
;
_space_group_IT_number 19
_symmetry_cell_setting orthorhombic
_symmetry_space_group_name_Hall 'P 2ac 2ab'
_symmetry_space_group_name_H-M 'P 21 21 21'
_atom_sites_solution_hydrogens geom
_atom_sites_solution_primary direct
_atom_sites_solution_secondary difmap
_audit_creation_method SHELXL-97
_cell_angle_alpha 90.00
_cell_angle_beta 90.00
_cell_angle_gamma 90.00
_cell_formula_units_Z 4
_cell_length_a 7.5051(3)
_cell_length_b 10.5639(4)
_cell_length_c 21.6723(9)
_cell_measurement_reflns_used 9972
_cell_measurement_temperature 100(2)
_cell_measurement_theta_max 28.43
_cell_measurement_theta_min 2.69
_cell_volume 1718.25(12)
_computing_cell_refinement 'SAINT (Bruker, 2007)'
_computing_data_collection 'APEX2 (Bruker, 2007)'
_computing_data_reduction 'SAINT (Bruker, 2007)'
_computing_molecular_graphics 'ORTEP-3 for Windows (Farrugia, 1997)'
_computing_publication_material 'WinGX (Farrugia, 1999) and PLATON (Spek, 2009)'
_computing_structure_refinement 'SHELXL97 (Sheldrick, 2008)'
_computing_structure_solution 'SHELXS97 (Sheldrick, 2008)'
_diffrn_ambient_temperature 100(2)
_diffrn_measured_fraction_theta_full 0.998
_diffrn_measured_fraction_theta_max 0.998
_diffrn_measurement_device_type 'Bruker Kappa APEXII CCD area-detector'
_diffrn_measurement_method '\f and \w scans'
_diffrn_radiation_monochromator graphite
_diffrn_radiation_source 'fine-focus sealed tube'
_diffrn_radiation_type MoK\a
_diffrn_radiation_wavelength 0.71073
_diffrn_reflns_av_R_equivalents 0.0370
_diffrn_reflns_av_sigmaI/netI 0.0196
_diffrn_reflns_limit_h_max 10
_diffrn_reflns_limit_h_min -10
_diffrn_reflns_limit_k_max 14
_diffrn_reflns_limit_k_min -13
_diffrn_reflns_limit_l_max 28
_diffrn_reflns_limit_l_min -29
_diffrn_reflns_number 30167
_diffrn_reflns_theta_full 28.42
_diffrn_reflns_theta_max 28.42
_diffrn_reflns_theta_min 1.88
_exptl_absorpt_coefficient_mu 4.617
_exptl_absorpt_correction_T_max 0.456
_exptl_absorpt_correction_T_min 0.313
_exptl_absorpt_correction_type multi-scan
_exptl_absorpt_process_details '(SADABS; Bruker, 2005)'
_exptl_crystal_colour orange
_exptl_crystal_density_diffrn 2.277
_exptl_crystal_density_method 'not measured'
_exptl_crystal_description block
_exptl_crystal_F_000 1108
_exptl_crystal_size_max 0.26
_exptl_crystal_size_mid 0.23
_exptl_crystal_size_min 0.17
_refine_diff_density_max 0.603
_refine_diff_density_min -1.028
_refine_ls_abs_structure_details 'Flack (1983), 1835 Friedel pairs'
_refine_ls_abs_structure_Flack 0.016(19)
_refine_ls_extinction_method none
_refine_ls_goodness_of_fit_ref 1.202
_refine_ls_hydrogen_treatment mixed
_refine_ls_matrix_type full
_refine_ls_number_parameters 224
_refine_ls_number_reflns 4313
_refine_ls_number_restraints 8
_refine_ls_restrained_S_all 1.270
_refine_ls_R_factor_all 0.0202
_refine_ls_R_factor_gt 0.0201
_refine_ls_shift/su_max 0.002
_refine_ls_shift/su_mean 0.000
_refine_ls_structure_factor_coef Fsqd
_refine_ls_weighting_details 'calc w=1/[\s^2^(Fo^2^)+(0.0209P)^2^+2.2878P] where P=(Fo^2^+2Fc^2^)/3'
_refine_ls_weighting_scheme calc
_refine_ls_wR_factor_gt 0.0509
_refine_ls_wR_factor_ref 0.0510
_reflns_number_gt 4300
_reflns_number_total 4313
_reflns_threshold_expression I>2\s(I)
_cod_data_source_file xu5504.cif
_cod_data_source_block I
_cod_database_code 2234848
_cod_database_fobs_code 2234848

loop_
_symmetry_equiv_pos_as_xyz
'x, y, z'
'x+1/2, -y+1/2, -z'
'-x, y+1/2, -z+1/2'
'-x+1/2, -y, z+1/2'

loop_
_atom_site_type_symbol
_atom_site_label
_atom_site_fract_x
_atom_site_fract_y
_atom_site_fract_z
_atom_site_U_iso_or_equiv
_atom_site_adp_type
_atom_site_calc_flag
_atom_site_refinement_flags
_atom_site_occupancy
_atom_site_symmetry_multiplicity
I I1 1.14075(3) 0.58295(2) 0.834432(12) 0.02259(6) Uani d . 1 1
I I2 0.86998(3) -0.04434(2) 0.858655(9) 0.01608(6) Uani d . 1 1
Co Co1 0.81243(5) 0.25155(4) 0.997594(19) 0.00670(8) Uani d . 1 1
O O1 1.0232(3) 0.2952(2) 0.86860(10) 0.0128(5) Uani d . 1 1
O O2 0.7492(3) 0.3161(2) 0.90771(10) 0.0107(4) Uani d . 1 1
O O3 0.4106(3) 0.0744(2) 0.98386(11) 0.0136(5) Uani d . 1 1
O O4 0.7100(3) 0.0786(2) 0.98080(11) 0.0122(4) Uani d . 1 1
O O5 0.5662(3) 0.3202(2) 1.03253(11) 0.0093(4) Uani d D 1 1
H H51 0.562(7) 0.289(4) 1.0690(12) 0.030(14) Uiso d D 1 1
H H52 0.561(7) 0.4004(18) 1.037(2) 0.034(14) Uiso d D 1 1
O O6 0.8845(3) 0.1971(2) 1.08789(11) 0.0148(5) Uani d D 1 1
H H61 0.993(3) 0.190(5) 1.100(2) 0.021(12) Uiso d D 1 1
H H62 0.824(6) 0.151(5) 1.113(2) 0.048(17) Uiso d D 1 1
C C1 0.8667(5) 0.3361(3) 0.86686(13) 0.0104(5) Uani d . 1 1
C C2 0.8126(4) 0.4134(3) 0.81193(14) 0.0125(6) Uani d . 1 1
C C3 0.9090(5) 0.5170(3) 0.79051(15) 0.0161(7) Uani d . 1 1
C C4 0.8484(6) 0.5875(4) 0.74032(16) 0.0229(8) Uani d . 1 1
H H4 0.9116 0.6607 0.7273 0.027 Uiso calc R 1 1
C C5 0.6959(6) 0.5502(5) 0.70965(16) 0.0311(10) Uani d . 1 1
H H5 0.6560 0.5967 0.6748 0.037 Uiso calc R 1 1
C C6 0.6007(6) 0.4452(5) 0.72940(19) 0.0329(10) Uani d . 1 1
H H6 0.4969 0.4192 0.7078 0.040 Uiso calc R 1 1
C C7 0.6571(5) 0.3786(4) 0.78044(16) 0.0201(7) Uani d . 1 1
H H7 0.5897 0.3082 0.7945 0.024 Uiso calc R 1 1
C C8 0.5602(4) 0.0274(3) 0.97274(13) 0.0082(5) Uani d . 1 1
C C9 0.5600(4) -0.1065(3) 0.94894(14) 0.0081(5) Uani d . 1 1
C C10 0.6767(4) -0.1532(3) 0.90444(13) 0.0088(6) Uani d . 1 1
C C11 0.6674(4) -0.2780(3) 0.88547(15) 0.0134(6) Uani d . 1 1
H H11 0.7435 -0.3072 0.8535 0.016 Uiso calc R 1 1
C C12 0.5480(5) -0.3607(3) 0.91279(16) 0.0157(7) Uani d . 1 1
H H12 0.5450 -0.4471 0.9006 0.019 Uiso calc R 1 1
C C13 0.4330(5) -0.3169(3) 0.95795(18) 0.0183(7) Uani d . 1 1
H H13 0.3521 -0.3733 0.9774 0.022 Uiso calc R 1 1
C C14 0.4365(5) -0.1903(3) 0.97459(15) 0.0137(6) Uani d . 1 1
H H14 0.3531 -0.1599 1.0040 0.016 Uiso calc R 1 1

loop_
_atom_site_aniso_label
_atom_site_aniso_U_11
_atom_site_aniso_U_22
_atom_site_aniso_U_33
_atom_site_aniso_U_12
_atom_site_aniso_U_13
_atom_site_aniso_U_23
I1 0.01863(11) 0.01494(11) 0.03419(13) -0.00281(9) 0.00237(10) 0.00476(9)
I2 0.01887(10) 0.01658(10) 0.01281(9) -0.00775(9) 0.00753(8) -0.00351(8)
Co1 0.00702(19) 0.00527(16) 0.00782(16) -0.00060(14) -0.00006(14) -0.00093(15)
O1 0.0111(11) 0.0154(11) 0.0118(11) 0.0016(9) 0.0016(8) 0.0024(9)
O2 0.0092(11) 0.0128(11) 0.0102(10) 0.0004(9) 0.0007(8) 0.0018(8)
O3 0.0117(11) 0.0071(10) 0.0221(12) 0.0017(8) 0.0011(8) -0.0025(9)
O4 0.0091(10) 0.0069(10) 0.0208(11) -0.0004(8) 0.0004(9) -0.0025(9)
O5 0.0088(10) 0.0056(10) 0.0135(11) -0.0002(8) -0.0002(8) -0.0014(8)
O6 0.0092(11) 0.0205(12) 0.0146(11) 0.0002(10) -0.0005(9) 0.0039(9)
C1 0.0114(13) 0.0107(13) 0.0092(13) -0.0034(12) 0.0005(12) -0.0020(10)
C2 0.0144(15) 0.0163(15) 0.0067(13) 0.0044(12) 0.0008(11) -0.0022(11)
C3 0.0202(17) 0.0169(17) 0.0111(14) 0.0077(13) 0.0059(12) 0.0005(12)
C4 0.032(2) 0.0222(17) 0.0145(16) 0.0163(17) 0.0104(15) 0.0081(13)
C5 0.039(2) 0.044(3) 0.0107(15) 0.023(2) 0.0014(15) 0.0072(16)
C6 0.028(2) 0.053(3) 0.0177(17) 0.012(2) -0.0096(15) -0.0045(19)
C7 0.0167(17) 0.0296(19) 0.0139(15) 0.0014(15) -0.0035(13) -0.0010(13)
C8 0.0106(13) 0.0065(14) 0.0075(12) 0.0013(11) 0.0005(10) 0.0006(10)
C9 0.0093(13) 0.0054(13) 0.0096(13) 0.0005(11) -0.0006(11) -0.0011(10)
C10 0.0101(14) 0.0111(15) 0.0052(12) -0.0006(11) 0.0000(10) -0.0003(10)
C11 0.0139(16) 0.0139(15) 0.0124(14) 0.0004(12) 0.0018(12) -0.0059(11)
C12 0.0186(17) 0.0083(15) 0.0202(16) -0.0011(13) 0.0010(13) -0.0066(12)
C13 0.0198(17) 0.0116(16) 0.0235(17) -0.0066(14) 0.0052(14) -0.0014(13)
C14 0.0161(15) 0.0118(15) 0.0132(14) -0.0038(13) 0.0063(12) -0.0041(12)

loop_
_atom_type_symbol
_atom_type_description
_atom_type_scat_dispersion_real
_atom_type_scat_dispersion_imag
_atom_type_scat_source
C C 0.0033 0.0016 'International Tables Vol C Tables 4.2.6.8 and 6.1.1.4'
H H 0.0000 0.0000 'International Tables Vol C Tables 4.2.6.8 and 6.1.1.4'
O O 0.0106 0.0060 'International Tables Vol C Tables 4.2.6.8 and 6.1.1.4'
Co Co 0.3494 0.9721 'International Tables Vol C Tables 4.2.6.8 and 6.1.1.4'
I I -0.4742 1.8119 'International Tables Vol C Tables 4.2.6.8 and 6.1.1.4'

loop_
_geom_angle_atom_site_label_1
_geom_angle_atom_site_label_2
_geom_angle_atom_site_label_3
_geom_angle_site_symmetry_1
_geom_angle_site_symmetry_3
_geom_angle
O2 Co1 O5 . . 91.32(9)
O2 Co1 O5 . 2_557 91.88(9)
O3 Co1 O6 2_557 . 88.28(10)
O3 Co1 O2 2_557 . 88.37(10)
O3 Co1 O5 2_557 . 86.32(9)
O3 Co1 O5 2_557 2_557 93.32(9)
O4 Co1 O2 . . 92.32(9)
O4 Co1 O3 . 2_557 178.57(10)
O4 Co1 O5 . . 92.41(9)
O4 Co1 O5 . 2_557 87.92(9)
O4 Co1 O6 . . 91.04(10)
O5 Co1 O5 . 2_557 176.77(4)
O6 Co1 O2 . . 176.58(10)
O6 Co1 O5 . . 89.15(9)
O6 Co1 O5 . 2_557 87.63(9)
C1 O2 Co1 . . 122.7(2)
C8 O3 Co1 . 2_457 136.6(2)
C8 O4 Co1 . . 139.0(2)
Co1 O5 Co1 . 2_457 122.81(10)
Co1 O5 H51 . . 103(3)
Co1 O5 H51 2_457 . 97(4)
Co1 O5 H52 . . 115(4)
Co1 O5 H52 2_457 . 110(4)
H51 O5 H52 . . 106(4)
Co1 O6 H61 . . 123(3)
Co1 O6 H62 . . 127(4)
H61 O6 H62 . . 106(4)
O1 C1 O2 . . 125.1(3)
O1 C1 C2 . . 117.8(3)
O2 C1 C2 . . 117.2(3)
C3 C2 C1 . . 123.5(3)
C3 C2 C7 . . 118.5(3)
C7 C2 C1 . . 118.0(3)
C2 C3 I1 . . 122.7(2)
C2 C3 C4 . . 120.7(4)
C4 C3 I1 . . 116.5(3)
C5 C4 C3 . . 119.5(4)
C5 C4 H4 . . 120.2
C3 C4 H4 . . 120.2
C4 C5 C6 . . 120.5(3)
C4 C5 H5 . . 119.8
C6 C5 H5 . . 119.8
C7 C6 C5 . . 119.8(4)
C7 C6 H6 . . 120.1
C5 C6 H6 . . 120.1
C6 C7 C2 . . 120.9(4)
C6 C7 H7 . . 119.5
C2 C7 H7 . . 119.5
O3 C8 O4 . . 127.2(3)
O3 C8 C9 . . 116.0(3)
O4 C8 C9 . . 116.8(3)
C10 C9 C8 . . 124.7(3)
C10 C9 C14 . . 117.9(3)
C14 C9 C8 . . 117.3(3)
C9 C10 I2 . . 124.6(2)
C11 C10 I2 . . 114.6(2)
C11 C10 C9 . . 120.8(3)
C10 C11 C12 . . 120.5(3)
C10 C11 H11 . . 119.8
C12 C11 H11 . . 119.8
C11 C12 H12 . . 120.2
C13 C12 C11 . . 119.6(3)
C13 C12 H12 . . 120.2
C12 C13 H13 . . 120.1
C14 C13 C12 . . 119.7(3)
C14 C13 H13 . . 120.1
C9 C14 H14 . . 119.3
C13 C14 C9 . . 121.4(3)
C13 C14 H14 . . 119.3

loop_
_geom_bond_atom_site_label_1
_geom_bond_atom_site_label_2
_geom_bond_site_symmetry_2
_geom_bond_distance
_geom_bond_publ_flag
I1 C3 . 2.102(4) ?
I2 C10 . 2.100(3) ?
Co1 O2 . 2.118(2) yes
Co1 O3 2_557 2.021(2) yes
Co1 O4 . 2.016(2) yes
Co1 O5 . 2.124(2) yes
Co1 O5 2_557 2.151(2) yes
Co1 O6 . 2.110(2) yes
O1 C1 . 1.252(4) ?
O2 C1 . 1.267(4) ?
O3 Co1 2_457 2.021(2) ?
O3 C8 . 1.251(4) ?
O4 C8 . 1.260(4) ?
O5 Co1 2_457 2.151(2) ?
O5 H51 . 0.855(19) ?
O5 H52 . 0.855(18) ?
O6 H61 . 0.854(18) ?
O6 H62 . 0.86(2) ?
C2 C1 . 1.499(4) ?
C3 C2 . 1.392(5) ?
C3 C4 . 1.395(5) ?
C4 C5 . 1.381(7) ?
C4 H4 . 0.9500 ?
C5 C6 . 1.387(7) ?
C5 H5 . 0.9500 ?
C6 C7 . 1.377(5) ?
C6 H6 . 0.9500 ?
C7 C2 . 1.400(5) ?
C7 H7 . 0.9500 ?
C8 C9 . 1.506(4) ?
C9 C10 . 1.393(4) ?
C9 C14 . 1.397(4) ?
C11 C10 . 1.382(4) ?
C11 H11 . 0.9500 ?
C12 C11 . 1.385(5) ?
C12 H12 . 0.9500 ?
C13 C12 . 1.385(5) ?
C13 H13 . 0.9500 ?
C14 C13 . 1.385(4) ?
C14 H14 . 0.9500 ?

loop_
_geom_hbond_atom_site_label_D
_geom_hbond_atom_site_label_H
_geom_hbond_atom_site_label_A
_geom_hbond_site_symmetry_A
_geom_hbond_distance_DH
_geom_hbond_distance_HA
_geom_hbond_distance_DA
_geom_hbond_angle_DHA
_geom_hbond_publ_flag
O5 H51 O1 2_457 0.86(3) 1.64(3) 2.486(3) 167(5) yes
O6 H61 O2 2_557 0.86(2) 1.92(2) 2.742(3) 161(4) yes
C4 H4 O1 3_756 0.95 2.56 3.364(4) 142 yes
C13 H13 O4 2_447 0.95 2.58 3.495(4) 162 yes

loop_
_geom_torsion_atom_site_label_1
_geom_torsion_atom_site_label_2
_geom_torsion_atom_site_label_3
_geom_torsion_atom_site_label_4
_geom_torsion_site_symmetry_1
_geom_torsion_site_symmetry_4
_geom_torsion
O3 Co1 O2 C1 2_557 . 72.6(2)
O4 Co1 O2 C1 . . -108.6(2)
O5 Co1 O2 C1 . . 158.9(2)
O5 Co1 O2 C1 2_557 . -20.6(2)
O2 Co1 O4 C8 . . -70.4(3)
O5 Co1 O4 C8 . . 21.0(3)
O5 Co1 O4 C8 2_557 . -162.2(3)
O6 Co1 O4 C8 . . 110.2(3)
O2 Co1 O5 Co1 . 2_457 63.36(13)
O3 Co1 O5 Co1 2_557 2_457 151.65(14)
O4 Co1 O5 Co1 . 2_457 -29.01(13)
O6 Co1 O5 Co1 . 2_457 -120.02(13)
Co1 O2 C1 O1 . . 16.8(4)
Co1 O2 C1 C2 . . -164.0(2)
Co1 O3 C8 O4 2_457 . 14.0(5)
Co1 O3 C8 C9 2_457 . -168.0(2)
Co1 O4 C8 O3 . . -13.8(5)
Co1 O4 C8 C9 . . 168.2(2)
C3 C2 C1 O1 . . -51.1(4)
C3 C2 C1 O2 . . 129.7(3)
C7 C2 C1 O1 . . 128.6(3)
C7 C2 C1 O2 . . -50.7(4)
I1 C3 C2 C1 . . -2.0(4)
I1 C3 C2 C7 . . 178.3(2)
C4 C3 C2 C1 . . -177.9(3)
C4 C3 C2 C7 . . 2.4(5)
I1 C3 C4 C5 . . -179.4(3)
C2 C3 C4 C5 . . -3.3(5)
C3 C4 C5 C6 . . 1.6(6)
C4 C5 C6 C7 . . 0.9(6)
C5 C6 C7 C2 . . -1.7(6)
C6 C7 C2 C1 . . -179.6(3)
C6 C7 C2 C3 . . 0.1(5)
O3 C8 C9 C10 . . 142.8(3)
O3 C8 C9 C14 . . -38.8(4)
O4 C8 C9 C10 . . -39.0(4)
O4 C8 C9 C14 . . 139.4(3)
C8 C9 C10 I2 . . -2.7(4)
C8 C9 C10 C11 . . 179.7(3)
C14 C9 C10 I2 . . 178.9(2)
C14 C9 C10 C11 . . 1.4(5)
C8 C9 C14 C13 . . -176.5(3)
C10 C9 C14 C13 . . 2.0(5)
C12 C11 C10 I2 . . 178.7(3)
C12 C11 C10 C9 . . -3.5(5)
C13 C12 C11 C10 . . 2.2(5)
C14 C13 C12 C11 . . 1.1(6)
C9 C14 C13 C12 . . -3.2(6)
